data_4326813
loop_
_publ_author_name
'John P. S. Mowat'
'Stuart R. Miller'
'John M. Griffin'
'Valerie R. Seymour'
'Sharon E. Ashbrook'
'Stephen P. Thompson'
'David Fairen-Jimenez'
'Ana-Maria Banu'
'Tina D\"uren'
'Paul A. Wright'

_publ_section_title
;
 Structural Chemistry, monoclinic-to-orthorhombic Phase Transition, and
 CO2 Adsorption Behavior of the Small Pore Scandium Terephthalate,
 Sc2(O2CC6H4CO2)3, and Its Nitro- And Amino-Functionalized Derivatives
;
_journal_name_full 'Inorganic Chemistry'
_journal_page_first 10844
_journal_page_last 10858
_journal_paper_doi 10.1021/ic201387d
_journal_volume 50
_journal_year 2011
_chemical_formula_sum 'C12 N1.5 O9 Sc'
_chemical_formula_weight 354.09
_space_group_IT_number 15
_symmetry_cell_setting monoclinic
_symmetry_space_group_name_Hall '-C 2yc'
_symmetry_space_group_name_H-M 'C 1 2/c 1'
_audit_author_name JPSM
_audit_creation_date 2011-06-01T17:00
_audit_creation_method 'from EXP file using GSAS2CIF'
_audit_update_record ' 2011-06-01T17:00  Initial CIF as created by GSAS2CIF'
_cell_angle_alpha 90.0
_cell_angle_beta 114.9321(5)
_cell_angle_gamma 90.0
_cell_formula_units_Z 8
_cell_length_a 8.66399(7)
_cell_length_b 34.42204(13)
_cell_length_c 11.42526(6)
_cell_volume 3089.84(3)
_computing_structure_refinement GSAS
_diffrn_radiation_polarisn_ratio 0.93
_diffrn_radiation_probe x-ray
_diffrn_radiation_wavelength 0.825
_exptl_absorpt_correction_T_max 1.00000
_exptl_absorpt_correction_T_min 1.00000
_exptl_absorpt_process_details
;   GSAS Absorption/surface roughness correction: function number 0
 No correction is applied.
;
_pd_block_id 2011-06-01T17:00|(NO2)-293K|JPSM|i11
_pd_calc_method 'Rietveld Refinement'
_pd_meas_2theta_range_inc 0.002
_pd_meas_2theta_range_max 74.35
_pd_meas_2theta_range_min 0.962
_pd_phase_name 'from C:/GSASSoln/ScBDC-NO2/ScBDC-NO2_RT/ATOM-MOD10.cif'
_pd_proc_2theta_range_inc 0.002
_pd_proc_2theta_range_max 74.35583
_pd_proc_2theta_range_min 0.967835
_pd_proc_info_datetime 2011-06-01T17:00:31
_pd_proc_ls_background_function
;   GSAS Background function number 7 with 36 terms.
 Linear interpolation
      1:    29.4888     2:    28.5754     3:    27.8772     4:    28.1552    
      5:    28.1419     6:    28.3334     7:    30.9458     8:    34.8642    
      9:    40.9719    10:    44.9871    11:    47.9825    12:    46.2451    
     13:    37.1467    14:    33.8628    15:    26.4537    16:    23.6403    
     17:    21.7876    18:    19.9646    19:    17.6269    20:    17.3610    
     21:    15.0269    22:    15.7762    23:    14.5927    24:    13.3143    
     25:    14.1101    26:    14.5946    27:    14.7953    28:    13.7104    
     29:    13.7943    30:    13.5814    31:    13.0772    32:    13.6623    
     33:    12.8295    34:    12.8207    35:    13.4145    36:    13.2271    
;
_pd_proc_ls_peak_cutoff 0.00100
_pd_proc_ls_profile_function
;
 CW Profile function number 4 with  21 terms
 Pseudovoigt profile coefficients as parameterized in
 P. Thompson, D.E. Cox & J.B. Hastings (1987). J. Appl. Cryst.,20,79-83.
 Asymmetry correction of L.W. Finger, D.E. Cox & A. P. Jephcoat (1994).
 J. Appl. Cryst.,27,892-900.
 Microstrain broadening by P.W. Stephens,  (1999). J. Appl. Cryst.,32,281-289.
 Peak tails are ignored  where the intensity is below 0.0010 times the peak
   Aniso. broadening axis   0.0   0.0   1.0
;
_pd_proc_ls_prof_R_factor 0.0484
_pd_proc_ls_prof_wR_expected 0.0114
_pd_proc_ls_prof_wR_factor 0.0667
_refine_ls_goodness_of_fit_all 6.09
_refine_ls_matrix_type full
_refine_ls_number_parameters 92
_refine_ls_number_restraints 67
_refine_ls_R_Fsqd_factor 0.09428
_refine_ls_shift/su_max 0.06
_refine_ls_shift/su_mean 0.00
_reflns_d_resolution_high 1.595
_reflns_d_resolution_low 8.876
_reflns_limit_h_max 5
_reflns_limit_h_min 0
_reflns_limit_k_max 21
_reflns_limit_k_min 0
_reflns_limit_l_max 6
_reflns_limit_l_min -7
_reflns_number_total 406
_cod_data_source_file ic201387d_si_002_14.cif
_cod_data_source_block (NO2)-293K_publ
_cod_original_cell_volume 3089.838(31)
_cod_original_formula_sum 'C12 N1.50 O9.00 Sc'
_cod_database_code 4326813
_cod_database_fobs_code 4326813
_gsas_exptl_extinct_corr_t_min 1.00000
_gsas_exptl_extinct_corr_t_max 1.00000

loop_
_symmetry_equiv_pos_site_id
_symmetry_equiv_pos_as_xyz
1 +x,+y,+z
2 -x,+y,-z+1/2
-1 -x,-y,-z
-2 +x,-y,+z+1/2
101 +x+1/2,+y+1/2,+z
102 -x+1/2,+y+1/2,-z+1/2
-101 -x+1/2,-y+1/2,-z
-102 +x+1/2,-y+1/2,+z+1/2

loop_
_atom_site_type_symbol
_atom_site_label
_atom_site_fract_x
_atom_site_fract_y
_atom_site_fract_z
_atom_site_occupancy
_atom_site_thermal_displace_type
_atom_site_U_iso_or_equiv
_atom_site_symmetry_multiplicity
Sc Sc1 0.0 0.36307(8) 0.25 1.0 Uiso 0.0171(6) 4
Sc Sc2 0.5 0.38336(9) 0.25 1.0 Uiso 0.0171(6) 4
O O1 0.2326(5) 0.36563(19) 0.4131(4) 1.0 Uiso 0.0227(8) 8
O O2 0.4856(6) 0.38276(16) 0.43011(35) 1.0 Uiso 0.0227(8) 8
O O3 0.0649(6) 0.40552(12) 0.1502(5) 1.0 Uiso 0.0227(8) 8
O O4 0.3100(7) 0.42587(14) 0.1661(6) 1.0 Uiso 0.0227(8) 8
O O5 -0.0797(6) 0.31938(13) 0.3399(5) 1.0 Uiso 0.0227(8) 8
O O6 -0.3284(5) 0.33792(13) 0.3128(5) 1.0 Uiso 0.0227(8) 8
C C1 0.3902(6) 0.36967(30) 0.47854(34) 1.0 Uiso 0.1023(13) 8
C C2 0.4452(4) 0.3733(4) 0.61631(17) 1.0 Uiso 0.1023(13) 8
C C3 0.32560(24) 0.3743(4) 0.66821(26) 1.0 Uiso 0.1023(13) 8
C C4 0.61889(30) 0.3753(4) 0.69738(27) 1.0 Uiso 0.1023(13) 8
N N4 0.7425(5) 0.37632(17) 0.6436(4) 0.5 Uiso 0.1023(13) 8
C C5 0.1618(6) 0.43304(13) 0.1432(7) 1.0 Uiso 0.1023(13) 8
C C6 0.0823(4) 0.46602(9) 0.0615(6) 1.0 Uiso 0.1023(13) 8
C C7 -0.09591(33) 0.46888(9) 0.0115(6) 1.0 Uiso 0.1023(13) 8
C C8 0.17695(22) 0.49631(11) 0.0454(6) 1.0 Uiso 0.1023(13) 8
N N8 0.35527(29) 0.49105(17) 0.0661(5) 0.5 Uiso 0.1023(13) 8
C C9 -0.1972(5) 0.31736(11) 0.3780(5) 1.0 Uiso 0.1023(13) 8
C C10 -0.2242(4) 0.28180(10) 0.4342(4) 1.0 Uiso 0.1023(13) 8
C C11 -0.09284(29) 0.25556(12) 0.4964(5) 1.0 Uiso 0.1023(13) 8
N N11 0.0719(4) 0.25931(17) 0.4932(5) 0.5 Uiso 0.1023(13) 8
C C12 -0.38114(33) 0.27696(10) 0.4394(5) 1.0 Uiso 0.1023(13) 8
O O4A 0.8024(13) 0.34475(21) 0.6297(11) 0.5 Uiso 0.1023(13) 8
O O4B 0.8169(12) 0.40723(20) 0.6451(11) 0.5 Uiso 0.1023(13) 8
O O8A 0.3496(12) 0.46908(26) -0.0268(7) 0.5 Uiso 0.1023(13) 8
O O8B 0.4495(11) 0.51153(26) 0.1636(7) 0.5 Uiso 0.1023(13) 8
O O11A 0.0884(12) 0.23655(26) 0.4133(7) 0.5 Uiso 0.1023(13) 8
O O11B 0.1787(10) 0.27704(29) 0.5893(8) 0.5 Uiso 0.1023(13) 8

loop_
_atom_type_symbol
_atom_type_number_in_cell
_atom_type_scat_dispersion_real
_atom_type_scat_dispersion_imag
_atom_type_scat_Cromer_Mann_a1
_atom_type_scat_Cromer_Mann_a2
_atom_type_scat_Cromer_Mann_a3
_atom_type_scat_Cromer_Mann_a4
_atom_type_scat_Cromer_Mann_b1
_atom_type_scat_Cromer_Mann_b2
_atom_type_scat_Cromer_Mann_b3
_atom_type_scat_Cromer_Mann_b4
_atom_type_scat_Cromer_Mann_c
_atom_type_scat_source
Sc 8.0 0.000 0.000 9.18900 9.02130 7.36790 0.57290 1.64090 136.108 1.46800 51.3531 1.33290 International_Tables_Vol_C
O 72.0 0.000 0.000 3.04850 13.2771 2.28680 5.70110 1.54630 0.32390 0.86700 32.9089 0.25080 International_Tables_Vol_C
C 96.0 0.000 0.000 2.31000 20.8439 1.02000 10.2075 1.58860 0.56870 0.86500 51.6512 0.21560 International_Tables_Vol_C
N 12.0 0.000 0.000 12.2126 0.00570 3.13220 9.89330 2.01250 28.9975 1.16630 0.58260 -11.529 International_Tables_Vol_C

loop_
_geom_angle_atom_site_label_1
_geom_angle_atom_site_label_2
_geom_angle_atom_site_label_3
_geom_angle
_geom_angle_site_symmetry_1
_geom_angle_site_symmetry_3
_geom_angle_publ_flag
O1 Sc1 O1 175.2(4) 1_555 2_555 n
O1 Sc1 O3 94.44(22) 1_555 1_555 n
O1 Sc1 O3 82.13(21) 1_555 2_555 n
O1 Sc1 O5 89.21(21) 1_555 1_555 n
O1 Sc1 O5 94.26(22) 1_555 2_555 n
O1 Sc1 O3 82.13(21) 2_555 1_555 n
O1 Sc1 O3 94.44(22) 2_555 2_555 n
O1 Sc1 O5 94.26(22) 2_555 1_555 n
O1 Sc1 O5 89.21(21) 2_555 2_555 n
O3 Sc1 O3 90.28(32) 1_555 2_555 n
O3 Sc1 O5 176.30(20) 1_555 1_555 n
O3 Sc1 O5 90.83(19) 1_555 2_555 n
O3 Sc1 O5 90.83(19) 2_555 1_555 n
O3 Sc1 O5 176.30(20) 2_555 2_555 n
O5 Sc1 O5 88.29(29) 1_555 2_555 n
O2 Sc2 O2 178.9(4) 1_555 2_655 n
O2 Sc2 O4 95.41(23) 1_555 1_555 n
O2 Sc2 O4 85.37(23) 1_555 2_655 n
O2 Sc2 O6 89.05(24) 1_555 1_655 n
O2 Sc2 O6 90.09(23) 1_555 2_555 n
O2 Sc2 O4 85.37(23) 2_655 1_555 n
O2 Sc2 O4 95.41(23) 2_655 2_655 n
O2 Sc2 O6 90.09(23) 2_655 1_655 n
O2 Sc2 O6 89.05(24) 2_655 2_555 n
O4 Sc2 O4 92.02(32) 1_555 2_655 n
O4 Sc2 O6 173.29(25) 1_555 1_655 n
O4 Sc2 O6 93.33(18) 1_555 2_555 n
O4 Sc2 O6 93.33(18) 2_655 1_655 n
O4 Sc2 O6 173.29(25) 2_655 2_555 n
O6 Sc2 O6 81.64(29) 1_655 2_555 n
Sc1 O1 C1 158.6(4) 1_555 1_555 n
Sc2 O2 C1 138.8(4) 1_555 1_555 n
Sc1 O3 C5 152.5(5) 1_555 1_555 n
Sc2 O4 C5 141.8(4) 1_555 1_555 n
Sc1 O5 C9 133.35(33) 1_555 1_555 n
Sc2 O6 C9 162.6(5) 1_455 1_555 n
O1 C1 O2 121.9(5) 1_555 1_555 n
O1 C1 C2 115.7(4) 1_555 1_555 n
O2 C1 C2 118.2(5) 1_555 1_555 n
C1 C2 C3 120.16(30) 1_555 1_555 n
C1 C2 C4 119.66(31) 1_555 1_555 n
C3 C2 C4 120.17(19) 1_555 1_555 n
C2 C3 C4 119.52(16) 1_555 2_656 n
C2 C4 C3 120.06(19) 1_555 2_656 n
C2 C4 N4 120.29(25) 1_555 1_555 n
C3 C4 N4 119.56(24) 2_656 1_555 n
C4 N4 O4A 117.3(6) 1_555 1_555 n
C4 N4 O4B 119.4(7) 1_555 1_555 n
O4A N4 O4B 120.5(6) 1_555 1_555 n
O3 C5 O4 119.4(5) 1_555 1_555 n
O3 C5 C6 118.1(4) 1_555 1_555 n
O4 C5 C6 117.9(5) 1_555 1_555 n
C5 C6 C7 117.35(29) 1_555 1_555 n
C5 C6 C8 121.91(26) 1_555 1_555 n
C7 C6 C8 120.24(19) 1_555 1_555 n
C6 C7 C8 119.84(19) 1_555 -1_565 n
C6 C8 C7 119.71(16) 1_555 -1_565 n
C6 C8 N8 121.72(29) 1_555 1_555 n
C7 C8 N8 117.77(30) -1_565 1_555 n
C8 N8 O8A 105.5(5) 1_555 1_555 n
C8 N8 O8B 108.3(6) 1_555 1_555 n
O8A N8 O8B 146.1(7) 1_555 1_555 n
O5 C9 O6 114.6(5) 1_555 1_555 n
O5 C9 C10 120.2(4) 1_555 1_555 n
O6 C9 C10 117.1(4) 1_555 1_555 n
C9 C10 C11 121.72(26) 1_555 1_555 n
C9 C10 C12 117.57(25) 1_555 1_555 n
C11 C10 C12 120.17(20) 1_555 1_555 n
C10 C11 N11 122.13(29) 1_555 1_555 n
C10 C11 C12 120.43(18) 1_555 -101_456 n
N11 C11 C12 117.38(26) 1_555 -101_456 n
C11 N11 O11A 112.2(5) 1_555 1_555 n
C11 N11 O11B 113.1(6) 1_555 1_555 n
O11A N11 O11B 132.1(7) 1_555 1_555 n
C10 C12 C11 119.34(18) 1_555 -101_456 n

loop_
_geom_bond_atom_site_label_1
_geom_bond_atom_site_label_2
_geom_bond_distance
_geom_bond_site_symmetry_2
_geom_bond_publ_flag
Sc1 O1 2.0921(34) 1_555 n
Sc1 O1 2.0921(34) 2_555 n
Sc1 O3 2.072(4) 1_555 n
Sc1 O3 2.072(4) 2_555 n
Sc1 O5 2.096(4) 1_555 n
Sc1 O5 2.096(4) 2_555 n
Sc2 O2 2.113(4) 1_555 n
Sc2 O2 2.113(4) 2_655 n
Sc2 O4 2.107(5) 1_555 n
Sc2 O4 2.107(5) 2_655 n
Sc2 O6 2.067(4) 1_655 n
Sc2 O6 2.067(4) 2_555 n
O1 Sc1 2.0921(34) 1_555 n
O1 C1 1.258(4) 1_555 n
O2 Sc2 2.113(4) 1_555 n
O2 C1 1.256(4) 1_555 n
O3 Sc1 2.072(4) 1_555 n
O3 O4 2.170(7) 1_555 n
O3 C5 1.290(4) 1_555 n
O4 Sc2 2.107(5) 1_555 n
O4 O3 2.170(7) 1_555 n
O4 C5 1.223(7) 1_555 n
O5 Sc1 2.096(4) 1_555 n
O5 O6 2.141(6) 1_555 n
O5 C9 1.266(4) 1_555 n
O6 Sc2 2.067(4) 1_455 n
O6 O5 2.141(6) 1_555 n
O6 C9 1.279(4) 1_555 n
C1 O1 1.258(4) 1_555 n
C1 O2 1.256(4) 1_555 n
C1 C2 1.445(4) 1_555 n
C2 C1 1.445(4) 1_555 n
C2 C3 1.3946(33) 1_555 n
C2 C4 1.3972(29) 1_555 n
C3 C2 1.3946(33) 1_555 n
C3 C4 1.4029(31) 2_656 n
C4 C2 1.3972(29) 1_555 n
C4 C3 1.4029(31) 2_656 n
C4 N4 1.4418(33) 1_555 n
N4 C4 1.4418(33) 1_555 n
N4 O4A 1.243(5) 1_555 n
N4 O4B 1.241(5) 1_555 n
C5 O3 1.290(4) 1_555 n
C5 O4 1.223(7) 1_555 n
C5 C6 1.4470(35) 1_555 n
C6 C5 1.4470(35) 1_555 n
C6 C7 1.4057(30) 1_555 n
C6 C8 1.3857(34) 1_555 n
C7 C6 1.4057(30) 1_555 n
C7 C8 1.4023(32) -1_565 n
C8 C6 1.3857(34) 1_555 n
C8 C7 1.4023(32) -1_565 n
C8 N8 1.4723(29) 1_555 n
C8 O8A 2.199(8) 1_555 n
N8 C8 1.4723(29) 1_555 n
N8 O8A 1.287(5) 1_555 n
N8 O8B 1.280(5) 1_555 n
C9 O5 1.266(4) 1_555 n
C9 O6 1.279(4) 1_555 n
C9 C10 1.4466(34) 1_555 n
C10 C9 1.4466(34) 1_555 n
C10 C11 1.3906(30) 1_555 n
C10 C12 1.3961(34) 1_555 n
C11 C10 1.3906(30) 1_555 n
C11 N11 1.4490(31) 1_555 n
C11 C12 1.407(4) -101_346 n
N11 C11 1.4490(31) 1_555 n
N11 O11A 1.256(5) 1_555 n
N11 O11B 1.256(5) 1_555 n
C12 C10 1.3961(34) 1_555 n
C12 C11 1.407(4) -101_346 n
O4A N4 1.243(5) 1_555 n
O4A O4B 2.157(8) 1_555 n
O4B N4 1.241(5) 1_555 n
O4B O4A 2.157(8) 1_555 n
O8A C8 2.199(8) 1_555 n
O8A N8 1.287(5) 1_555 n
O8B N8 1.280(5) 1_555 n
O8B O8B 1.791(14) 2_655 n
O11A N11 1.256(5) 1_555 n
O11A O11B 2.083(13) -101_446 n
O11B N11 1.256(5) 1_555 n
O11B O11A 2.083(13) -101_446 n
